data_7152510
loop_
_publ_author_name
'Son, Jung-Ho'
'Hoefelmeyer, James D.'

_publ_section_title
;
 1,2-Nucleophilic addition of 2-(picolyl)organoboranes to nitrile,
 aldehyde, ketone, and amide.
;
_journal_issue 33
_journal_name_full 'Organic &amp; biomolecular chemistry'
_journal_page_first 6656
_journal_page_last 6664
_journal_paper_doi 10.1039/c2ob25518a
_journal_volume 10
_journal_year 2012
_chemical_formula_moiety 'C18 H23 B Cl N O'
_chemical_formula_sum 'C18 H23 B Cl N O'
_chemical_formula_weight 315.63
_chemical_name_common diethylboronpicoline-2chloroacetophenone
_chemical_name_systematic
;
?
;
_space_group_IT_number 14
_symmetry_cell_setting monoclinic
_symmetry_space_group_name_Hall '-P 2yn'
_symmetry_space_group_name_H-M 'P 1 21/n 1'
_atom_sites_solution_hydrogens geom
_atom_sites_solution_primary direct
_atom_sites_solution_secondary difmap
_audit_creation_method SHELXL-97
_cell_angle_alpha 90.00
_cell_angle_beta 97.8910(10)
_cell_angle_gamma 90.00
_cell_formula_units_Z 4
_cell_length_a 8.2474(6)
_cell_length_b 18.4202(13)
_cell_length_c 11.0654(8)
_cell_measurement_reflns_used 9066
_cell_measurement_temperature 100(2)
_cell_measurement_theta_max 25.30
_cell_measurement_theta_min 2.16
_cell_volume 1665.1(2)
_computing_cell_refinement 'Bruker SMART'
_computing_data_collection 'Bruker SMART'
_computing_data_reduction 'Bruker SAINT'
_computing_molecular_graphics 'Bruker SHELXTL'
_computing_publication_material 'Bruker SHELXTL'
_computing_structure_refinement 'Bruker SHELXTL'
_computing_structure_solution 'Bruker SHELXTL'
_diffrn_ambient_temperature 100(2)
_diffrn_measured_fraction_theta_full 0.998
_diffrn_measured_fraction_theta_max 0.998
_diffrn_measurement_device_type 'CCD area detector'
_diffrn_measurement_method 'phi and omega scans'
_diffrn_radiation_monochromator graphite
_diffrn_radiation_source 'fine-focus sealed tube'
_diffrn_radiation_type MoK\a
_diffrn_radiation_wavelength 0.71073
_diffrn_reflns_av_R_equivalents 0.0301
_diffrn_reflns_av_sigmaI/netI 0.0211
_diffrn_reflns_limit_h_max 9
_diffrn_reflns_limit_h_min -9
_diffrn_reflns_limit_k_max 22
_diffrn_reflns_limit_k_min -22
_diffrn_reflns_limit_l_max 13
_diffrn_reflns_limit_l_min -13
_diffrn_reflns_number 16385
_diffrn_reflns_theta_full 25.33
_diffrn_reflns_theta_max 25.33
_diffrn_reflns_theta_min 2.16
_exptl_absorpt_coefficient_mu 0.230
_exptl_absorpt_correction_T_max 0.9533
_exptl_absorpt_correction_T_min 0.8463
_exptl_absorpt_correction_type multi-scan
_exptl_absorpt_process_details 'SADABS (Bruker, 2003)'
_exptl_crystal_colour colorless
_exptl_crystal_density_diffrn 1.259
_exptl_crystal_density_method 'not measured'
_exptl_crystal_description rod
_exptl_crystal_F_000 672
_exptl_crystal_size_max 0.75
_exptl_crystal_size_mid 0.37
_exptl_crystal_size_min 0.21
_refine_diff_density_max 0.273
_refine_diff_density_min -0.235
_refine_diff_density_rms 0.042
_refine_ls_extinction_method none
_refine_ls_goodness_of_fit_ref 1.054
_refine_ls_hydrogen_treatment constr
_refine_ls_matrix_type full
_refine_ls_number_parameters 201
_refine_ls_number_reflns 3030
_refine_ls_number_restraints 0
_refine_ls_restrained_S_all 1.054
_refine_ls_R_factor_all 0.0417
_refine_ls_R_factor_gt 0.0341
_refine_ls_shift/su_max 0.001
_refine_ls_shift/su_mean 0.000
_refine_ls_structure_factor_coef Fsqd
_refine_ls_weighting_details 'calc w=1/[\s^2^(Fo^2^)+(0.0397P)^2^+0.7761P] where P=(Fo^2^+2Fc^2^)/3'
_refine_ls_weighting_scheme calc
_refine_ls_wR_factor_gt 0.0838
_refine_ls_wR_factor_ref 0.0879
_reflns_number_gt 2617
_reflns_number_total 3030
_reflns_threshold_expression >2sigma(I)
_cod_data_source_file c2ob25518a.txt
_cod_data_source_block 11
_cod_depositor_comments
;
The following automatic conversions were performed:

'_symmetry_cell_setting' value 'Monoclinic' changed to 'monoclinic'
according to /home/saulius/struct/CIF-dictionaries/cif_core.dic
dictionary named 'cif_core.dic' version 2.4.1 from 2010-06-29.

Automatic conversion script
Id: cif_fix_values 1891 2012-01-12 08:04:46Z andrius 
;
_cod_original_sg_symbol_H-M 'P2(1)/n '
_cod_database_code 7152510

loop_
_symmetry_equiv_pos_as_xyz
'x, y, z'
'-x+1/2, y+1/2, -z+1/2'
'-x, -y, -z'
'x-1/2, -y-1/2, z-1/2'

loop_
_atom_site_label
_atom_site_type_symbol
_atom_site_fract_x
_atom_site_fract_y
_atom_site_fract_z
_atom_site_U_iso_or_equiv
_atom_site_adp_type
_atom_site_occupancy
_atom_site_symmetry_multiplicity
_atom_site_calc_flag
_atom_site_refinement_flags
C2 C 0.69619(19) 0.39671(9) 0.63366(14) 0.0226(3) Uani 1 1 d .
H2 H 0.6374 0.4079 0.5559 0.027 Uiso 1 1 calc R
C3 C 0.86152(19) 0.38458(9) 0.64300(15) 0.0239(4) Uani 1 1 d .
H3 H 0.9163 0.3884 0.5731 0.029 Uiso 1 1 calc R
C4 C 0.94759(19) 0.36674(8) 0.75522(15) 0.0231(3) Uani 1 1 d .
H4 H 1.0618 0.3572 0.7637 0.028 Uiso 1 1 calc R
C5 C 0.86340(18) 0.36321(9) 0.85474(15) 0.0227(3) Uani 1 1 d .
H5 H 0.9198 0.3504 0.9325 0.027 Uiso 1 1 calc R
C6 C 0.69713(18) 0.37830(8) 0.84191(14) 0.0190(3) Uani 1 1 d .
C7 C 0.60360(18) 0.38204(9) 0.94836(14) 0.0204(3) Uani 1 1 d .
H7A H 0.5948 0.4335 0.9727 0.024 Uiso 1 1 calc R
H7B H 0.6656 0.3558 1.0180 0.024 Uiso 1 1 calc R
C8 C 0.43022(18) 0.34943(8) 0.92204(13) 0.0180(3) Uani 1 1 d .
C9 C 0.34122(18) 0.36578(8) 1.03129(14) 0.0187(3) Uani 1 1 d .
C10 C 0.22488(19) 0.42050(9) 1.02543(14) 0.0222(3) Uani 1 1 d .
H10 H 0.1989 0.4475 0.9522 0.027 Uiso 1 1 calc R
C11 C 0.1459(2) 0.43627(10) 1.12538(15) 0.0281(4) Uani 1 1 d .
H11 H 0.0660 0.4737 1.1197 0.034 Uiso 1 1 calc R
C12 C 0.1826(2) 0.39799(10) 1.23289(16) 0.0317(4) Uani 1 1 d .
H12 H 0.1275 0.4084 1.3008 0.038 Uiso 1 1 calc R
C13 C 0.3007(2) 0.34429(10) 1.24029(16) 0.0334(4) Uani 1 1 d .
H13 H 0.3281 0.3181 1.3143 0.040 Uiso 1 1 calc R
C14 C 0.3792(2) 0.32834(9) 1.14092(14) 0.0267(4) Uani 1 1 d .
H14 H 0.4602 0.2913 1.1475 0.032 Uiso 1 1 calc R
C15 C 0.44505(19) 0.26727(8) 0.90360(15) 0.0219(3) Uani 1 1 d .
H15A H 0.5089 0.2455 0.9770 0.026 Uiso 1 1 calc R
H15B H 0.5043 0.2579 0.8332 0.026 Uiso 1 1 calc R
C16 C 0.4054(2) 0.49944(9) 0.71330(17) 0.0281(4) Uani 1 1 d .
H16A H 0.4614 0.5181 0.7920 0.034 Uiso 1 1 calc R
H16B H 0.4630 0.5192 0.6476 0.034 Uiso 1 1 calc R
C17 C 0.2278(2) 0.52657(10) 0.6946(2) 0.0416(5) Uani 1 1 d .
H17A H 0.1758 0.5136 0.6125 0.062 Uiso 1 1 calc R
H17B H 0.2265 0.5795 0.7042 0.062 Uiso 1 1 calc R
H17C H 0.1676 0.5040 0.7553 0.062 Uiso 1 1 calc R
C18 C 0.33367(19) 0.37408(10) 0.58740(14) 0.0274(4) Uani 1 1 d .
H18A H 0.2143 0.3832 0.5788 0.033 Uiso 1 1 calc R
H18B H 0.3758 0.3983 0.5182 0.033 Uiso 1 1 calc R
C19 C 0.3607(2) 0.29238(10) 0.57656(16) 0.0332(4) Uani 1 1 d .
H19A H 0.4779 0.2826 0.5793 0.050 Uiso 1 1 calc R
H19B H 0.3020 0.2748 0.4991 0.050 Uiso 1 1 calc R
H19C H 0.3195 0.2674 0.6444 0.050 Uiso 1 1 calc R
B1 B 0.4181(2) 0.41204(10) 0.71293(16) 0.0197(4) Uani 1 1 d .
N1 N 0.61418(15) 0.39337(7) 0.73081(11) 0.0190(3) Uani 1 1 d .
O1 O 0.34461(12) 0.38015(6) 0.81609(9) 0.0183(2) Uani 1 1 d .
Cl1 Cl 0.24641(5) 0.22573(2) 0.87678(4) 0.02685(13) Uani 1 1 d .

loop_
_atom_site_aniso_label
_atom_site_aniso_U_11
_atom_site_aniso_U_22
_atom_site_aniso_U_33
_atom_site_aniso_U_23
_atom_site_aniso_U_13
_atom_site_aniso_U_12
C2 0.0197(8) 0.0286(9) 0.0197(8) -0.0018(7) 0.0032(6) -0.0025(7)
C3 0.0193(8) 0.0283(9) 0.0253(9) -0.0044(7) 0.0068(7) -0.0033(7)
C4 0.0145(7) 0.0222(8) 0.0329(9) -0.0028(7) 0.0045(7) -0.0006(6)
C5 0.0185(8) 0.0233(8) 0.0252(8) 0.0010(7) -0.0008(6) -0.0012(6)
C6 0.0175(8) 0.0185(8) 0.0204(8) -0.0014(6) 0.0006(6) -0.0024(6)
C7 0.0178(8) 0.0238(8) 0.0187(8) -0.0001(6) -0.0005(6) 0.0004(6)
C8 0.0162(7) 0.0214(8) 0.0158(7) 0.0007(6) 0.0001(6) 0.0011(6)
C9 0.0181(8) 0.0192(8) 0.0189(8) -0.0021(6) 0.0025(6) -0.0045(6)
C10 0.0207(8) 0.0245(8) 0.0211(8) -0.0017(6) 0.0015(6) -0.0004(6)
C11 0.0222(8) 0.0327(9) 0.0298(9) -0.0081(7) 0.0049(7) 0.0013(7)
C12 0.0320(9) 0.0427(11) 0.0227(9) -0.0080(8) 0.0117(7) -0.0058(8)
C13 0.0447(11) 0.0369(10) 0.0197(8) 0.0030(7) 0.0082(8) -0.0032(8)
C14 0.0323(9) 0.0250(9) 0.0229(8) 0.0011(7) 0.0039(7) 0.0022(7)
C15 0.0205(8) 0.0227(8) 0.0221(8) -0.0009(6) 0.0013(6) -0.0002(6)
C16 0.0225(8) 0.0272(9) 0.0357(9) 0.0091(7) 0.0076(7) 0.0008(7)
C17 0.0324(10) 0.0301(10) 0.0650(14) 0.0209(9) 0.0166(9) 0.0099(8)
C18 0.0148(8) 0.0483(11) 0.0192(8) 0.0020(7) 0.0030(6) -0.0035(7)
C19 0.0331(10) 0.0449(11) 0.0217(9) -0.0069(8) 0.0036(7) -0.0137(8)
B1 0.0127(8) 0.0269(9) 0.0198(9) 0.0035(7) 0.0034(7) 0.0010(7)
N1 0.0154(6) 0.0215(7) 0.0202(7) -0.0011(5) 0.0027(5) -0.0017(5)
O1 0.0145(5) 0.0243(6) 0.0161(5) 0.0036(4) 0.0015(4) 0.0015(4)
Cl1 0.0292(2) 0.0226(2) 0.0283(2) -0.00068(16) 0.00238(16) -0.00653(16)

loop_
_atom_type_symbol
_atom_type_description
_atom_type_scat_dispersion_real
_atom_type_scat_dispersion_imag
_atom_type_scat_source
C C 0.0033 0.0016 'International Tables Vol C Tables 4.2.6.8 and 6.1.1.4'
H H 0.0000 0.0000 'International Tables Vol C Tables 4.2.6.8 and 6.1.1.4'
B B 0.0013 0.0007 'International Tables Vol C Tables 4.2.6.8 and 6.1.1.4'
N N 0.0061 0.0033 'International Tables Vol C Tables 4.2.6.8 and 6.1.1.4'
O O 0.0106 0.0060 'International Tables Vol C Tables 4.2.6.8 and 6.1.1.4'
Cl Cl 0.1484 0.1585 'International Tables Vol C Tables 4.2.6.8 and 6.1.1.4'

loop_
_geom_angle_atom_site_label_1
_geom_angle_atom_site_label_2
_geom_angle_atom_site_label_3
_geom_angle
N1 C2 C3 122.34(15)
N1 C2 H2 118.8
C3 C2 H2 118.8
C2 C3 C4 119.27(15)
C2 C3 H3 120.4
C4 C3 H3 120.4
C5 C4 C3 118.35(14)
C5 C4 H4 120.8
C3 C4 H4 120.8
C4 C5 C6 120.45(15)
C4 C5 H5 119.8
C6 C5 H5 119.8
N1 C6 C5 120.29(14)
N1 C6 C7 117.10(13)
C5 C6 C7 122.55(14)
C6 C7 C8 113.49(12)
C6 C7 H7A 108.9
C8 C7 H7A 108.9
C6 C7 H7B 108.9
C8 C7 H7B 108.9
H7A C7 H7B 107.7
O1 C8 C9 109.91(12)
O1 C8 C15 109.10(12)
C9 C8 C15 110.82(12)
O1 C8 C7 110.38(12)
C9 C8 C7 107.92(12)
C15 C8 C7 108.71(12)
C10 C9 C14 118.16(14)
C10 C9 C8 120.71(14)
C14 C9 C8 121.08(14)
C9 C10 C11 120.78(15)
C9 C10 H10 119.6
C11 C10 H10 119.6
C12 C11 C10 120.53(16)
C12 C11 H11 119.7
C10 C11 H11 119.7
C11 C12 C13 119.07(15)
C11 C12 H12 120.5
C13 C12 H12 120.5
C14 C13 C12 120.54(16)
C14 C13 H13 119.7
C12 C13 H13 119.7
C13 C14 C9 120.90(16)
C13 C14 H14 119.5
C9 C14 H14 119.5
C8 C15 Cl1 110.78(11)
C8 C15 H15A 109.5
Cl1 C15 H15A 109.5
C8 C15 H15B 109.5
Cl1 C15 H15B 109.5
H15A C15 H15B 108.1
C17 C16 B1 112.66(14)
C17 C16 H16A 109.1
B1 C16 H16A 109.1
C17 C16 H16B 109.1
B1 C16 H16B 109.1
H16A C16 H16B 107.8
C16 C17 H17A 109.5
C16 C17 H17B 109.5
H17A C17 H17B 109.5
C16 C17 H17C 109.5
H17A C17 H17C 109.5
H17B C17 H17C 109.5
C19 C18 B1 116.18(14)
C19 C18 H18A 108.2
B1 C18 H18A 108.2
C19 C18 H18B 108.2
B1 C18 H18B 108.2
H18A C18 H18B 107.4
C18 C19 H19A 109.5
C18 C19 H19B 109.5
H19A C19 H19B 109.5
C18 C19 H19C 109.5
H19A C19 H19C 109.5
H19B C19 H19C 109.5
O1 B1 C16 111.08(13)
O1 B1 C18 108.36(13)
C16 B1 C18 114.31(14)
O1 B1 N1 108.92(12)
C16 B1 N1 105.79(12)
C18 B1 N1 108.23(12)
C2 N1 C6 119.22(13)
C2 N1 B1 119.29(12)
C6 N1 B1 121.41(12)
C8 O1 B1 126.21(11)

loop_
_geom_bond_atom_site_label_1
_geom_bond_atom_site_label_2
_geom_bond_distance
C2 N1 1.348(2)
C2 C3 1.372(2)
C2 H2 0.9500
C3 C4 1.383(2)
C3 H3 0.9500
C4 C5 1.382(2)
C4 H4 0.9500
C5 C6 1.387(2)
C5 H5 0.9500
C6 N1 1.351(2)
C6 C7 1.496(2)
C7 C8 1.541(2)
C7 H7A 0.9900
C7 H7B 0.9900
C8 O1 1.4021(17)
C8 C9 1.528(2)
C8 C15 1.534(2)
C9 C10 1.387(2)
C9 C14 1.393(2)
C10 C11 1.389(2)
C10 H10 0.9500
C11 C12 1.380(3)
C11 H11 0.9500
C12 C13 1.383(3)
C12 H12 0.9500
C13 C14 1.382(2)
C13 H13 0.9500
C14 H14 0.9500
C15 Cl1 1.7956(16)
C15 H15A 0.9900
C15 H15B 0.9900
C16 C17 1.535(2)
C16 B1 1.613(2)
C16 H16A 0.9900
C16 H16B 0.9900
C17 H17A 0.9800
C17 H17B 0.9800
C17 H17C 0.9800
C18 C19 1.528(3)
C18 B1 1.624(2)
C18 H18A 0.9900
C18 H18B 0.9900
C19 H19A 0.9800
C19 H19B 0.9800
C19 H19C 0.9800
B1 O1 1.4848(19)
B1 N1 1.639(2)
